data_7212580
loop_
_publ_author_name
'Zhang, Tianle'
'Hu, Yuejie'
'Kong, Jianxi'
'Meng, Xianggao'
'Dai, Xiaomei'
'Song, Hongbin'

_publ_section_title
;
 Rational assembly and luminescence properties of 2 and 3D organometallic
 networks using silver(i) 4-pyridylethynide and 5-pyrimidylethynide
 complexes as building units
;
_journal_issue 10
_journal_name_full CrystEngComm
_journal_page_first 3027
_journal_paper_doi 10.1039/c002038a
_journal_volume 12
_journal_year 2010
_chemical_formula_sum 'C14 H8 Ag6 N6 O12'
_chemical_formula_weight 1099.48
_chemical_name_common 4-Pyridylethynide-AgNO3
_chemical_name_systematic
;
?
;
_space_group_IT_number 14
_symmetry_cell_setting monoclinic
_symmetry_space_group_name_Hall '-P 2yn'
_symmetry_space_group_name_H-M 'P 1 21/n 1'
_atom_sites_solution_hydrogens geom
_atom_sites_solution_primary direct
_atom_sites_solution_secondary difmap
_audit_creation_method SHELXL-97
_cell_angle_alpha 90.00
_cell_angle_beta 95.7250(10)
_cell_angle_gamma 90.00
_cell_formula_units_Z 4
_cell_length_a 7.8300(4)
_cell_length_b 19.3402(9)
_cell_length_c 15.1026(7)
_cell_measurement_temperature 300(2)
_cell_volume 2275.64(19)
_computing_structure_refinement 'SHELXL-97 (Sheldrick, 1997)'
_computing_structure_solution 'SHELXS-97 (Sheldrick, 1990)'
_diffrn_ambient_temperature 300(2)
_diffrn_measured_fraction_theta_full 0.975
_diffrn_measured_fraction_theta_max 0.975
_diffrn_measurement_device_type 'Bruker Smart Apex II CCD'
_diffrn_measurement_method '\f and \w'
_diffrn_radiation_monochromator graphite
_diffrn_radiation_source 'fine-focus sealed tube'
_diffrn_radiation_type MoK\a
_diffrn_radiation_wavelength 0.71073
_diffrn_reflns_av_R_equivalents 0.1445
_diffrn_reflns_av_sigmaI/netI 0.0842
_diffrn_reflns_limit_h_max 8
_diffrn_reflns_limit_h_min -8
_diffrn_reflns_limit_k_max 19
_diffrn_reflns_limit_k_min -20
_diffrn_reflns_limit_l_max 16
_diffrn_reflns_limit_l_min -16
_diffrn_reflns_number 13793
_diffrn_reflns_theta_full 22.50
_diffrn_reflns_theta_max 22.50
_diffrn_reflns_theta_min 1.72
_exptl_absorpt_coefficient_mu 5.139
_exptl_absorpt_correction_T_max 0.851
_exptl_absorpt_correction_T_min 0.513
_exptl_absorpt_correction_type multi-scan
_exptl_absorpt_process_details SADABS,Sheldrick,1997
_exptl_crystal_colour colorless
_exptl_crystal_density_diffrn 3.209
_exptl_crystal_density_method 'not measured'
_exptl_crystal_description block
_exptl_crystal_F_000 2048
_exptl_crystal_size_max 0.30
_exptl_crystal_size_mid 0.10
_exptl_crystal_size_min 0.04
_refine_diff_density_max 1.809
_refine_diff_density_min -1.655
_refine_diff_density_rms 0.379
_refine_ls_extinction_method none
_refine_ls_goodness_of_fit_ref 1.102
_refine_ls_hydrogen_treatment constr
_refine_ls_matrix_type full
_refine_ls_number_parameters 427
_refine_ls_number_reflns 2911
_refine_ls_number_restraints 44
_refine_ls_restrained_S_all 1.093
_refine_ls_R_factor_all 0.1732
_refine_ls_R_factor_gt 0.1647
_refine_ls_shift/su_max 0.000
_refine_ls_shift/su_mean 0.000
_refine_ls_structure_factor_coef Fsqd
_refine_ls_weighting_details 'calc w=1/[\s^2^(Fo^2^)+(0.0000P)^2^+569.6424P] where P=(Fo^2^+2Fc^2^)/3'
_refine_ls_weighting_scheme calc
_refine_ls_wR_factor_gt 0.3290
_refine_ls_wR_factor_ref 0.3332
_reflns_number_gt 2610
_reflns_number_total 2911
_reflns_threshold_expression >2sigma(I)
_cod_data_source_file c002038a.txt
_cod_data_source_block Compound-2
_cod_depositor_comments
;
The following automatic conversions were performed:

'_symmetry_cell_setting' value 'Monoclinic' changed to 'monoclinic'
according to /home/saulius/struct/CIF-dictionaries/cif_core.dic
dictionary named 'cif_core.dic' version 2.4.2 from 2011-04-26.

Automatic conversion script
Id: cif_fix_values 1891 2012-01-12 08:04:46Z andrius 
;
_cod_original_sg_symbol_H-M P2(1)/n
_cod_database_code 7212580

loop_
_symmetry_equiv_pos_as_xyz
'x, y, z'
'-x+1/2, y+1/2, -z+1/2'
'-x, -y, -z'
'x-1/2, -y-1/2, z-1/2'

loop_
_atom_site_label
_atom_site_type_symbol
_atom_site_fract_x
_atom_site_fract_y
_atom_site_fract_z
_atom_site_U_iso_or_equiv
_atom_site_adp_type
_atom_site_occupancy
_atom_site_symmetry_multiplicity
_atom_site_calc_flag
_atom_site_refinement_flags
_atom_site_disorder_group
Ag1 Ag 0.5205(5) 0.67296(16) 0.2494(2) 0.0479(10) Uani 1 1 d . .
Ag2 Ag 1.0279(5) 0.67107(16) 0.2728(3) 0.0500(11) Uani 1 1 d . .
Ag3 Ag 1.0396(6) 0.7681(2) 0.1208(2) 0.0676(13) Uani 1 1 d . .
Ag4 Ag 0.5275(7) 0.7682(2) 0.1017(2) 0.0787(16) Uani 1 1 d . .
Ag5 Ag 0.7853(5) 0.7674(2) 0.3477(3) 0.0626(12) Uani 1 1 d . .
Ag6 Ag 0.3139(5) 0.7725(2) 0.3545(3) 0.0621(12) Uani 1 1 d . .
C1 C 0.981(4) 0.5220(14) 0.3414(13) 0.09(2) Uani 1 1 d G .
H1 H 0.9707 0.5442 0.3951 0.112 Uiso 1 1 calc R .
C2 C 0.958(5) 0.4508(13) 0.3347(16) 0.061(14) Uani 1 1 d G .
H2 H 0.9327 0.4255 0.3840 0.074 Uiso 1 1 calc R .
C3 C 0.974(4) 0.4175(9) 0.2544(19) 0.044(11) Uani 1 1 d G .
C4 C 1.012(4) 0.4553(12) 0.1807(15) 0.048(11) Uani 1 1 d G .
H4 H 1.0229 0.4330 0.1269 0.057 Uiso 1 1 calc R .
C5 C 1.035(4) 0.5265(12) 0.1873(14) 0.065(15) Uani 1 1 d G .
H5 H 1.0610 0.5518 0.1380 0.078 Uiso 1 1 calc R .
N1 N 1.020(3) 0.5598(9) 0.2677(16) 0.021(7) Uani 1 1 d G .
C6 C 0.978(6) 0.342(2) 0.245(3) 0.043(11) Uani 1 1 d . .
C7 C 0.985(5) 0.282(2) 0.229(3) 0.043(10) Uani 1 1 d . .
C8 C 0.982(4) 0.9575(18) 0.340(2) 0.022(8) Uani 1 1 d . .
H8 H 0.9694 0.9374 0.3952 0.027 Uiso 1 1 calc R .
C9 C 1.010(5) 0.919(2) 0.265(2) 0.031(9) Uani 1 1 d . .
C10 C 1.042(5) 0.954(2) 0.184(3) 0.040(10) Uani 1 1 d . .
H10 H 1.0663 0.9303 0.1337 0.048 Uiso 1 1 calc R .
C11 C 0.463(4) 0.5238(17) 0.314(2) 0.020(8) Uani 1 1 d . .
H11 H 0.4400 0.5480 0.3650 0.024 Uiso 1 1 calc R .
C12 C 0.524(5) 0.525(2) 0.174(3) 0.037(10) Uani 1 1 d . .
H12 H 0.5502 0.5509 0.1248 0.045 Uiso 1 1 calc R .
C13 C 1.040(7) 0.844(3) 0.261(3) 0.057(13) Uani 1 1 d . .
C14 C 1.069(5) 0.777(2) 0.273(3) 0.035(9) Uani 1 1 d . .
N2 N 0.502(4) 0.5605(14) 0.2412(19) 0.023(7) Uani 1 1 d . .
N3 N 0.279(5) 0.8493(14) 0.5264(16) 0.045(9) Uani 1 1 d D .
O1 O 0.354(6) 0.7955(19) 0.485(2) 0.117(16) Uani 1 1 d D .
O2 O 0.292(8) 0.9147(17) 0.492(3) 0.15(2) Uani 1 1 d D .
O3 O 0.264(4) 0.8428(16) 0.6162(16) 0.058(9) Uani 1 1 d D .
N5 N 0.77(3) 0.874(4) -0.013(8) 0.21(11) Uani 0.54(8) 1 d PD 1
O7 O 0.819(9) 0.846(3) -0.090(4) 0.03(2) Uani 0.54(8) 1 d PD 1
O8 O 0.746(19) 0.832(5) 0.059(5) 0.11(5) Uani 0.54(8) 1 d PD 1
O9 O 0.736(11) 0.944(3) -0.008(5) 0.10(3) Uani 0.54(8) 1 d PD 1
N6 N 1.199(9) 0.666(3) 0.011(3) 0.04(2) Uani 0.59(6) 1 d PD 1
O10 O 1.243(9) 0.618(3) -0.050(4) 0.08(2) Uani 0.59(6) 1 d PD 1
O11 O 1.095(9) 0.721(3) -0.016(4) 0.11(3) Uiso 0.59(6) 1 d PD 1
O12 O 1.260(7) 0.660(3) 0.100(3) 0.045(15) Uani 0.59(6) 1 d PD 1
N4 N 0.261(6) 0.846(2) -0.019(4) 0.040(19) Uani 0.63(8) 1 d PD 1
O4 O 0.246(12) 0.874(6) 0.064(5) 0.16(6) Uani 0.63(8) 1 d PD 1
O5 O 0.404(6) 0.807(3) -0.033(3) 0.059(19) Uani 0.63(8) 1 d PD 1
O6 O 0.134(10) 0.857(6) -0.087(6) 0.17(7) Uani 0.63(8) 1 d PD 1
O7' O 0.789(12) 0.871(7) -0.090(4) 0.09(5) Uani 0.46(8) 1 d PD 2
N5' N 0.716(7) 0.846(4) -0.017(3) 0.016(18) Uani 0.46(8) 1 d PD 2
O8' O 0.558(7) 0.814(4) -0.028(4) 0.06(3) Uani 0.46(8) 1 d PD 2
O9' O 0.803(7) 0.852(4) 0.067(3) 0.016(18) Uani 0.46(8) 1 d PD 2
N6' N 0.260(9) 0.655(4) 0.037(5) 0.02(2) Uani 0.41(6) 1 d PD 2
O10' O 0.401(6) 0.680(3) -0.001(4) 0.027(18) Uani 0.41(6) 1 d PD 2
O11' O 0.163(8) 0.602(4) -0.004(5) 0.05(2) Uani 0.41(6) 1 d PD 2
O12' O 0.21(2) 0.684(10) 0.115(9) 0.22(13) Uiso 0.41(6) 1 d PD 2
O4' O 0.319(13) 0.855(5) 0.051(5) 0.05(3) Uani 0.37(8) 1 d PD 2
N4' N 0.238(19) 0.890(4) -0.021(6) 0.09(5) Uani 0.37(8) 1 d PD 2
O6' O 0.208(15) 0.857(6) -0.102(5) 0.05(3) Uani 0.37(8) 1 d PD 2
O5' O 0.19(6) 0.957(9) -0.012(13) 2(3) Uiso 0.37(8) 1 d PD 2

loop_
_atom_site_aniso_label
_atom_site_aniso_U_11
_atom_site_aniso_U_22
_atom_site_aniso_U_33
_atom_site_aniso_U_23
_atom_site_aniso_U_13
_atom_site_aniso_U_12
Ag1 0.078(3) 0.0143(16) 0.055(2) -0.0017(14) 0.0238(19) -0.0002(16)
Ag2 0.055(2) 0.0186(17) 0.076(3) 0.0041(16) 0.0027(18) -0.0033(15)
Ag3 0.089(3) 0.068(3) 0.045(2) -0.015(2) 0.005(2) 0.010(2)
Ag4 0.146(5) 0.059(3) 0.0294(19) -0.0013(18) -0.001(2) 0.005(3)
Ag5 0.060(2) 0.060(3) 0.066(2) 0.006(2) -0.002(2) 0.002(2)
Ag6 0.057(2) 0.060(3) 0.073(3) 0.008(2) 0.022(2) -0.008(2)
C1 0.10(5) 0.09(5) 0.09(5) 0.00(4) 0.01(4) 0.00(4)
C2 0.06(3) 0.06(3) 0.06(3) 0.00(3) 0.01(3) 0.00(3)
C3 0.05(3) 0.04(3) 0.05(3) 0.00(2) 0.00(2) 0.01(2)
C4 0.05(3) 0.05(3) 0.05(3) 0.00(2) 0.00(2) 0.00(2)
C5 0.07(4) 0.06(4) 0.07(4) 0.00(3) 0.00(3) 0.00(3)
N1 0.022(16) 0.014(15) 0.027(17) -0.005(13) -0.003(13) 0.003(12)
C6 0.04(3) 0.04(3) 0.05(3) 0.00(2) 0.00(2) 0.00(2)
C7 0.04(3) 0.04(3) 0.04(3) -0.01(2) 0.00(2) 0.00(2)
C8 0.03(2) 0.02(2) 0.018(18) 0.004(15) 0.010(16) 0.000(16)
C9 0.03(2) 0.03(2) 0.03(2) 0.002(17) 0.004(18) 0.003(17)
C10 0.04(3) 0.04(3) 0.04(2) -0.001(19) 0.01(2) 0.00(2)
C11 0.023(19) 0.02(2) 0.019(19) 0.001(15) 0.005(15) 0.001(15)
C12 0.04(3) 0.04(3) 0.03(2) 0.00(2) 0.01(2) 0.00(2)
C13 0.06(3) 0.06(3) 0.05(3) -0.01(2) 0.01(3) 0.00(3)
C14 0.04(2) 0.03(2) 0.04(2) -0.002(18) 0.012(18) 0.001(19)
N2 0.027(16) 0.016(16) 0.025(17) 0.000(13) 0.003(13) 0.001(13)
N3 0.04(2) 0.05(2) 0.04(2) 0.002(18) 0.004(18) -0.010(18)
O1 0.12(4) 0.12(4) 0.12(4) 0.00(3) 0.01(3) -0.01(3)
O2 0.15(6) 0.17(6) 0.14(5) -0.01(5) 0.02(4) 0.01(5)
O3 0.06(2) 0.06(2) 0.06(2) 0.014(17) 0.025(16) 0.001(17)
N5 0.2(2) 0.2(3) 0.2(3) 0.0(2) 0.0(2) 0.0(2)
O7 0.03(3) 0.03(4) 0.03(4) 0.00(2) 0.01(3) 0.00(3)
O8 0.11(11) 0.11(10) 0.11(10) 0.00(7) 0.01(7) 0.00(8)
O9 0.10(6) 0.10(7) 0.09(6) 0.00(5) 0.02(5) 0.00(5)
N6 0.03(5) 0.04(5) 0.04(4) 0.00(4) 0.01(4) 0.00(4)
O10 0.08(5) 0.08(5) 0.08(5) 0.00(4) 0.00(4) -0.01(4)
O12 0.05(3) 0.05(3) 0.04(3) 0.01(3) 0.01(3) 0.00(3)
N4 0.04(4) 0.04(4) 0.04(5) 0.00(3) 0.01(3) 0.00(4)
O4 0.16(13) 0.16(12) 0.16(11) -0.01(9) 0.02(9) 0.00(9)
O5 0.06(4) 0.06(4) 0.06(4) 0.00(3) 0.01(3) 0.00(3)
O6 0.17(14) 0.17(12) 0.17(12) 0.00(10) 0.02(10) 0.00(11)
O7' 0.09(9) 0.09(11) 0.09(9) 0.00(8) 0.01(7) 0.00(8)
N5' 0.02(4) 0.02(4) 0.01(4) 0.00(3) 0.00(3) 0.00(3)
O8' 0.06(6) 0.06(5) 0.06(5) 0.00(4) 0.01(4) 0.00(4)
O9' 0.02(3) 0.02(3) 0.01(3) 0.00(2) 0.00(2) 0.00(3)
N6' 0.02(6) 0.02(5) 0.02(6) 0.01(4) 0.00(5) 0.00(4)
O10' 0.03(4) 0.03(4) 0.03(3) 0.00(3) 0.00(3) 0.00(3)
O11' 0.05(5) 0.06(6) 0.04(5) -0.01(4) 0.01(4) -0.01(4)
O4' 0.04(6) 0.05(6) 0.05(7) 0.00(5) 0.00(5) 0.00(5)
N4' 0.09(12) 0.09(12) 0.09(12) 0.00(11) 0.01(9) 0.00(11)
O6' 0.04(6) 0.05(6) 0.06(7) -0.01(5) 0.00(5) 0.00(5)

loop_
_atom_type_symbol
_atom_type_description
_atom_type_scat_dispersion_real
_atom_type_scat_dispersion_imag
_atom_type_scat_source
C C 0.0033 0.0016 'International Tables Vol C Tables 4.2.6.8 and 6.1.1.4'
H H 0.0000 0.0000 'International Tables Vol C Tables 4.2.6.8 and 6.1.1.4'
N N 0.0061 0.0033 'International Tables Vol C Tables 4.2.6.8 and 6.1.1.4'
O O 0.0106 0.0060 'International Tables Vol C Tables 4.2.6.8 and 6.1.1.4'
Ag Ag -0.8971 1.1015 'International Tables Vol C Tables 4.2.6.8 and 6.1.1.4'

loop_
_geom_angle_atom_site_label_1
_geom_angle_atom_site_label_2
_geom_angle_atom_site_label_3
_geom_angle
_geom_angle_site_symmetry_1
_geom_angle_site_symmetry_3
C7 Ag1 N2 172.2(14) 2_655 .
C7 Ag1 Ag4 59.5(11) 2_655 .
N2 Ag1 Ag4 126.6(8) . .
C7 Ag1 Ag5 49.8(11) 2_655 .
N2 Ag1 Ag5 131.8(8) . .
Ag4 Ag1 Ag5 85.95(15) . .
C7 Ag1 Ag6 43.9(12) 2_655 .
N2 Ag1 Ag6 128.4(8) . .
Ag4 Ag1 Ag6 92.94(15) . .
Ag5 Ag1 Ag6 74.86(13) . .
C14 Ag2 N1 172.4(13) . .
C14 Ag2 Ag5 58.9(10) . .
N1 Ag2 Ag5 128.6(7) . .
C14 Ag2 Ag3 50.4(11) . .
N1 Ag2 Ag3 127.3(7) . .
Ag5 Ag2 Ag3 88.18(14) . .
C14 Ag2 Ag6 43.7(11) . 1_655
N1 Ag2 Ag6 131.0(7) . 1_655
Ag5 Ag2 Ag6 85.22(14) . 1_655
Ag3 Ag2 Ag6 80.39(14) . 1_655
O12' Ag3 C14 95(4) 1_655 .
O12' Ag3 O11 59(4) 1_655 .
C14 Ag3 O11 154.9(14) . .
O12' Ag3 O9' 158(4) 1_655 .
C14 Ag3 O9' 105.9(16) . .
O11 Ag3 O9' 99.1(16) . .
O12' Ag3 C13 121(4) 1_655 .
C14 Ag3 C13 31.0(15) . .
O11 Ag3 C13 164(2) . .
O9' Ag3 C13 80.9(17) . .
O12' Ag3 Ag2 68(4) 1_655 .
C14 Ag3 Ag2 43.8(10) . .
O11 Ag3 Ag2 117.5(14) . .
O9' Ag3 Ag2 125.0(14) . .
C13 Ag3 Ag2 73.8(12) . .
O8' Ag4 O8 51(3) . .
O8' Ag4 O5 31.2(16) . .
O8 Ag4 O5 80(3) . .
O8' Ag4 O4' 64(3) . .
O8 Ag4 O4' 92(4) . .
O5 Ag4 O4' 44(2) . .
O8' Ag4 O10' 78.1(19) . .
O8 Ag4 O10' 118(3) . .
O5 Ag4 O10' 64.0(18) . .
O4' Ag4 O10' 94(3) . .
O8' Ag4 C7 149(2) . 2_655
O8 Ag4 C7 109(3) . 2_655
O5 Ag4 C7 142.1(14) . 2_655
O4' Ag4 C7 99(2) . 2_655
O10' Ag4 C7 130.3(16) . 2_655
O8' Ag4 Ag1 164.1(19) . .
O8 Ag4 Ag1 130(3) . .
O5 Ag4 Ag1 148.7(14) . .
O4' Ag4 Ag1 128(2) . .
O10' Ag4 Ag1 90.3(13) . .
C7 Ag4 Ag1 45.5(10) 2_655 .
C7 Ag5 O5 134.9(15) 2_655 4_676
C7 Ag5 O10' 127.7(15) 2_655 4_676
O5 Ag5 O10' 60.3(16) 4_676 4_676
C7 Ag5 C14 123.5(14) 2_655 .
O5 Ag5 C14 94.7(14) 4_676 .
O10' Ag5 C14 96.8(14) 4_676 .
C7 Ag5 Ag2 118.3(11) 2_655 .
O5 Ag5 Ag2 72.2(12) 4_676 .
O10' Ag5 Ag2 113.9(10) 4_676 .
C14 Ag5 Ag2 43.0(9) . .
C7 Ag5 Ag1 44.6(12) 2_655 .
O5 Ag5 Ag1 101.3(11) 4_676 .
O10' Ag5 Ag1 146.3(12) 4_676 .
C14 Ag5 Ag1 113.7(9) . .
Ag2 Ag5 Ag1 82.40(14) . .
O1 Ag6 C7 120.7(19) . 2_655
O1 Ag6 C14 125.8(16) . 1_455
C7 Ag6 C14 109.1(15) 2_655 1_455
O1 Ag6 O7 83(2) . 4_576
C7 Ag6 O7 108(2) 2_655 4_576
C14 Ag6 O7 102(2) 1_455 4_576
O1 Ag6 C6 113.2(17) . 2_655
C7 Ag6 C6 25.0(15) 2_655 2_655
C14 Ag6 C6 102.6(14) 1_455 2_655
O7 Ag6 C6 132.2(18) 4_576 2_655
O1 Ag6 Ag1 127.5(12) . .
C7 Ag6 Ag1 44.4(13) 2_655 .
C14 Ag6 Ag1 102.3(10) 1_455 .
O7 Ag6 Ag1 66.3(15) 4_576 .
C6 Ag6 Ag1 69.0(10) 2_655 .
O1 Ag6 Ag2 123.9(14) . 1_455
C7 Ag6 Ag2 111.4(12) 2_655 1_455
C14 Ag6 Ag2 41.0(11) 1_455 1_455
O7 Ag6 Ag2 62.4(19) 4_576 1_455
C6 Ag6 Ag2 122.9(9) 2_655 1_455
Ag1 Ag6 Ag2 78.25(14) . 1_455
C2 C1 N1 120.0 . .
C2 C1 H1 120.0 . .
N1 C1 H1 120.0 . .
C3 C2 C1 120.0 . .
C3 C2 H2 120.0 . .
C1 C2 H2 120.0 . .
C4 C3 C2 120.0 . .
C4 C3 C6 116(3) . .
C2 C3 C6 123(2) . .
C3 C4 C5 120.0 . .
C3 C4 H4 120.0 . .
C5 C4 H4 120.0 . .
C4 C5 N1 120.0 . .
C4 C5 H5 120.0 . .
N1 C5 H5 120.0 . .
C5 N1 C1 120.0 . .
C5 N1 Ag2 119.3(13) . .
C1 N1 Ag2 120.3(13) . .
C7 C6 C3 174(5) . .
C7 C6 Ag6 50(3) . 2_645
C3 C6 Ag6 125(3) . 2_645
C6 C7 Ag6 105(4) . 2_645
C6 C7 Ag1 159(4) . 2_645
Ag6 C7 Ag1 91.7(18) 2_645 2_645
C6 C7 Ag5 99(3) . 2_645
Ag6 C7 Ag5 112.7(18) 2_645 2_645
Ag1 C7 Ag5 85.6(15) 2_645 2_645
C6 C7 Ag4 84(3) . 2_645
Ag6 C7 Ag4 133(2) 2_645 2_645
Ag1 C7 Ag4 75.0(13) 2_645 2_645
Ag5 C7 Ag4 110.9(17) 2_645 2_645
C12 C8 C9 113(3) 2_655 .
C12 C8 H8 123.3 2_655 .
C9 C8 H8 123.3 . .
C8 C9 C10 120(4) . .
C8 C9 C13 126(4) . .
C10 C9 C13 113(4) . .
C11 C10 C9 117(4) 2_655 .
C11 C10 H10 121.5 2_655 .
C9 C10 H10 121.5 . .
C10 C11 N2 123(3) 2_645 .
C10 C11 H11 118.7 2_645 .
N2 C11 H11 118.7 . .
N2 C12 C8 131(4) . 2_645
N2 C12 H12 114.3 . .
C8 C12 H12 114.3 2_645 .
C14 C13 C9 170(5) . .
C14 C13 Ag3 63(3) . .
C9 C13 Ag3 127(3) . .
C13 C14 Ag2 160(4) . .
C13 C14 Ag6 104(3) . 1_655
Ag2 C14 Ag6 95.4(16) . 1_655
C13 C14 Ag3 86(3) . .
Ag2 C14 Ag3 85.8(14) . .
Ag6 C14 Ag3 123.8(17) 1_655 .
C13 C14 Ag5 89(3) . .
Ag2 C14 Ag5 78.2(12) . .
Ag6 C14 Ag5 119.9(16) 1_655 .
Ag3 C14 Ag5 115.3(16) . .
C12 N2 C11 116(3) . .
C12 N2 Ag1 125(3) . .
C11 N2 Ag1 119(2) . .
O2 N3 O1 118.3(13) . .
O2 N3 O3 117.9(12) . .
O1 N3 O3 117.7(13) . .
N3 O1 Ag6 126(3) . .
O7 N5 O9 120.0(8) . .
O7 N5 O8 120.0(8) . .
O9 N5 O8 120.0(8) . .
N5 O7 Ag6 132(6) . 4_675
N5 O8 Ag4 134(10) . .
O10 N6 O11 120.1(8) . .
O10 N6 O12 120.0(8) . .
O11 N6 O12 120.0(8) . .
N6 O11 Ag3 101(2) . .
O5 N4 O6 120.0(8) . .
O5 N4 O4 120.0(8) . .
O6 N4 O4 120.0(8) . .
N4 O5 Ag4 108(3) . .
N4 O5 Ag5 101(3) . 4_575
Ag4 O5 Ag5 124(2) . 4_575
O8' N5' O7' 120.1(8) . .
O8' N5' O9' 120.0(8) . .
O7' N5' O9' 119.9(8) . .
N5' O8' Ag4 105(3) . .
N5' O9' Ag3 121(5) . .
O11' N6' O12' 120.1(8) . .
O11' N6' O10' 119.9(8) . .
O12' N6' O10' 120.0(8) . .
N6' O10' Ag4 106(3) . .
N6' O10' Ag5 106(5) . 4_575
Ag4 O10' Ag5 112(2) . 4_575
N6' O12' Ag3 124(10) . 1_455
N4' O4' Ag4 146(6) . .
O5' N4' O6' 120.0(8) . .
O5' N4' O4' 120.0(8) . .
O6' N4' O4' 120.0(8) . .

loop_
_geom_bond_atom_site_label_1
_geom_bond_atom_site_label_2
_geom_bond_distance
_geom_bond_site_symmetry_2
Ag1 C7 2.14(5) 2_655
Ag1 N2 2.18(3) .
Ag1 Ag4 2.898(5) .
Ag1 Ag5 3.037(6) .
Ag1 Ag6 3.058(5) .
Ag2 C14 2.06(4) .
Ag2 N1 2.154(18) .
Ag2 Ag5 2.964(6) .
Ag2 Ag3 2.973(6) .
Ag2 Ag6 3.135(6) 1_655
Ag3 O12' 2.1(2) 1_655
Ag3 C14 2.30(4) .
Ag3 O11 2.33(6) .
Ag3 O9' 2.54(7) .
Ag3 C13 2.57(5) .
Ag4 O8' 2.18(6) .
Ag4 O8 2.25(11) .
Ag4 O5 2.30(5) .
Ag4 O4' 2.41(9) .
Ag4 O10' 2.45(5) .
Ag4 C7 2.58(4) 2_655
Ag5 C7 2.33(4) 2_655
Ag5 O5 2.42(5) 4_676
Ag5 O10' 2.59(6) 4_676
Ag5 C14 2.59(4) .
Ag6 O1 2.01(4) .
Ag6 C7 2.12(4) 2_655
Ag6 C14 2.17(4) 1_455
Ag6 O7 2.44(6) 4_576
Ag6 C6 2.68(5) 2_655
Ag6 Ag2 3.135(5) 1_455
C1 C2 1.3900 .
C1 N1 1.3900 .
C1 H1 0.9300 .
C2 C3 1.3900 .
C2 H2 0.9300 .
C3 C4 1.3900 .
C3 C6 1.48(5) .
C4 C5 1.3900 .
C4 H4 0.9300 .
C5 N1 1.3900 .
C5 H5 0.9300 .
C6 C7 1.17(6) .
C6 Ag6 2.68(5) 2_645
C7 Ag6 2.12(4) 2_645
C7 Ag1 2.14(5) 2_645
C7 Ag5 2.33(4) 2_645
C7 Ag4 2.58(4) 2_645
C8 C12 1.33(5) 2_655
C8 C9 1.40(5) .
C8 H8 0.9300 .
C9 C10 1.43(5) .
C9 C13 1.48(6) .
C10 C11 1.34(5) 2_655
C10 H10 0.9300 .
C11 C10 1.34(5) 2_645
C11 N2 1.37(4) .
C11 H11 0.9300 .
C12 N2 1.26(5) .
C12 C8 1.33(5) 2_645
C12 H12 0.9300 .
C13 C14 1.33(6) .
C14 Ag6 2.17(4) 1_655
N3 O2 1.372(11) .
N3 O1 1.376(11) .
N3 O3 1.378(10) .
N5 O7 1.379(11) .
N5 O9 1.379(11) .
N5 O8 1.380(11) .
O7 Ag6 2.44(6) 4_675
N6 O10 1.376(11) .
N6 O11 1.377(11) .
N6 O12 1.377(11) .
N4 O5 1.377(11) .
N4 O6 1.378(11) .
N4 O4 1.378(11) .
O5 Ag5 2.42(5) 4_575
O7' N5' 1.379(11) .
N5' O8' 1.377(11) .
N5' O9' 1.380(11) .
N6' O11' 1.377(11) .
N6' O12' 1.378(11) .
N6' O10' 1.379(11) .
O10' Ag5 2.59(6) 4_575
O12' Ag3 2.1(2) 1_455
O4' N4' 1.380(11) .
N4' O5' 1.379(11) .
N4' O6' 1.379(11) .

loop_
_geom_torsion_atom_site_label_1
_geom_torsion_atom_site_label_2
_geom_torsion_atom_site_label_3
_geom_torsion_atom_site_label_4
_geom_torsion
_geom_torsion_site_symmetry_1
_geom_torsion_site_symmetry_4
C14 Ag2 Ag3 O12' 125(3) . 1_655
N1 Ag2 Ag3 O12' -45(3) . 1_655
Ag5 Ag2 Ag3 O12' 175(3) . 1_655
Ag6 Ag2 Ag3 O12' 90(3) 1_655 1_655
N1 Ag2 Ag3 C14 -170.7(17) . .
Ag5 Ag2 Ag3 C14 49.8(14) . .
Ag6 Ag2 Ag3 C14 -35.7(14) 1_655 .
C14 Ag2 Ag3 O11 159(3) . .
N1 Ag2 Ag3 O11 -12(2) . .
Ag5 Ag2 Ag3 O11 -151(2) . .
Ag6 Ag2 Ag3 O11 123(2) 1_655 .
C14 Ag2 Ag3 O9' -76(2) . .
N1 Ag2 Ag3 O9' 113.7(17) . .
Ag5 Ag2 Ag3 O9' -25.8(15) . .
Ag6 Ag2 Ag3 O9' -111.3(15) 1_655 .
C14 Ag2 Ag3 C13 -9.5(19) . .
N1 Ag2 Ag3 C13 179.7(15) . .
Ag5 Ag2 Ag3 C13 40.2(12) . .
Ag6 Ag2 Ag3 C13 -45.2(12) 1_655 .
C7 Ag1 Ag4 O8' 163(4) 2_655 .
N2 Ag1 Ag4 O8' -23(4) . .
Ag5 Ag1 Ag4 O8' 118(4) . .
Ag6 Ag1 Ag4 O8' -167(4) . .
C7 Ag1 Ag4 O8 78(3) 2_655 .
N2 Ag1 Ag4 O8 -108(3) . .
Ag5 Ag1 Ag4 O8 33(3) . .
Ag6 Ag1 Ag4 O8 107(3) . .
C7 Ag1 Ag4 O5 -121(2) 2_655 .
N2 Ag1 Ag4 O5 53(2) . .
Ag5 Ag1 Ag4 O5 -166(2) . .
Ag6 Ag1 Ag4 O5 -91(2) . .
C7 Ag1 Ag4 O4' -59(3) 2_655 .
N2 Ag1 Ag4 O4' 115(3) . .
Ag5 Ag1 Ag4 O4' -104(3) . .
Ag6 Ag1 Ag4 O4' -29(3) . .
C7 Ag1 Ag4 O10' -154.2(18) 2_655 .
N2 Ag1 Ag4 O10' 19.8(16) . .
Ag5 Ag1 Ag4 O10' 160.9(12) . .
Ag6 Ag1 Ag4 O10' -124.5(12) . .
N2 Ag1 Ag4 C7 174.0(17) . 2_655
Ag5 Ag1 Ag4 C7 -44.8(13) . 2_655
Ag6 Ag1 Ag4 C7 29.7(13) . 2_655
C14 Ag2 Ag5 C7 110.0(18) . 2_655
N1 Ag2 Ag5 C7 -72.0(15) . 2_655
Ag3 Ag2 Ag5 C7 66.6(13) . 2_655
Ag6 Ag2 Ag5 C7 147.1(13) 1_655 2_655
C14 Ag2 Ag5 O5 -118.0(17) . 4_676
N1 Ag2 Ag5 O5 60.0(14) . 4_676
Ag3 Ag2 Ag5 O5 -161.5(11) . 4_676
Ag6 Ag2 Ag5 O5 -80.9(11) 1_655 4_676
C14 Ag2 Ag5 O10' -73.4(19) . 4_676
N1 Ag2 Ag5 O10' 104.6(16) . 4_676
Ag3 Ag2 Ag5 O10' -116.8(13) . 4_676
Ag6 Ag2 Ag5 O10' -36.3(13) 1_655 4_676
N1 Ag2 Ag5 C14 178.0(16) . .
Ag3 Ag2 Ag5 C14 -43.4(13) . .
Ag6 Ag2 Ag5 C14 37.1(13) 1_655 .
C14 Ag2 Ag5 Ag1 137.5(13) . .
N1 Ag2 Ag5 Ag1 -44.5(8) . .
Ag3 Ag2 Ag5 Ag1 94.07(14) . .
Ag6 Ag2 Ag5 Ag1 174.58(14) 1_655 .
N2 Ag1 Ag5 C7 -169.9(18) . 2_655
Ag4 Ag1 Ag5 C7 52.6(15) . 2_655
Ag6 Ag1 Ag5 C7 -41.5(15) . 2_655
C7 Ag1 Ag5 O5 145.3(19) 2_655 4_676
N2 Ag1 Ag5 O5 -24.6(16) . 4_676
Ag4 Ag1 Ag5 O5 -162.1(12) . 4_676
Ag6 Ag1 Ag5 O5 103.8(12) . 4_676
C7 Ag1 Ag5 O10' 93(2) 2_655 4_676
N2 Ag1 Ag5 O10' -77(2) . 4_676
Ag4 Ag1 Ag5 O10' 145.6(19) . 4_676
Ag6 Ag1 Ag5 O10' 51.5(19) . 4_676
C7 Ag1 Ag5 C14 -114.4(18) 2_655 .
N2 Ag1 Ag5 C14 75.7(14) . .
Ag4 Ag1 Ag5 C14 -61.8(10) . .
Ag6 Ag1 Ag5 C14 -155.9(10) . .
C7 Ag1 Ag5 Ag2 -144.6(15) 2_655 .
N2 Ag1 Ag5 Ag2 45.5(10) . .
Ag4 Ag1 Ag5 Ag2 -92.00(15) . .
Ag6 Ag1 Ag5 Ag2 173.85(15) . .
C7 Ag1 Ag6 O1 -98(2) 2_655 .
N2 Ag1 Ag6 O1 80.9(19) . .
Ag4 Ag1 Ag6 O1 -135.8(17) . .
Ag5 Ag1 Ag6 O1 -50.8(17) . .
N2 Ag1 Ag6 C7 178.7(19) . 2_655
Ag4 Ag1 Ag6 C7 -38.1(16) . 2_655
Ag5 Ag1 Ag6 C7 46.9(16) . 2_655
C7 Ag1 Ag6 C14 104.8(19) 2_655 1_455
N2 Ag1 Ag6 C14 -76.5(14) . 1_455
Ag4 Ag1 Ag6 C14 66.8(11) . 1_455
Ag5 Ag1 Ag6 C14 151.8(11) . 1_455
C7 Ag1 Ag6 O7 -157(3) 2_655 4_576
N2 Ag1 Ag6 O7 22(2) . 4_576
Ag4 Ag1 Ag6 O7 165(2) . 4_576
Ag5 Ag1 Ag6 O7 -110(2) . 4_576
C7 Ag1 Ag6 C6 5.9(19) 2_655 2_655
N2 Ag1 Ag6 C6 -175.4(14) . 2_655
Ag4 Ag1 Ag6 C6 -32.2(10) . 2_655
Ag5 Ag1 Ag6 C6 52.8(10) . 2_655
C7 Ag1 Ag6 Ag2 138.3(16) 2_655 1_455
N2 Ag1 Ag6 Ag2 -43.1(10) . 1_455
Ag4 Ag1 Ag6 Ag2 100.18(16) . 1_455
Ag5 Ag1 Ag6 Ag2 -174.82(15) . 1_455
N1 C1 C2 C3 0.0 . .
C1 C2 C3 C4 0.0 . .
C1 C2 C3 C6 170(3) . .
C2 C3 C4 C5 0.0 . .
C6 C3 C4 C5 -171(3) . .
C3 C4 C5 N1 0.0 . .
C4 C5 N1 C1 0.0 . .
C4 C5 N1 Ag2 -173.3(17) . .
C2 C1 N1 C5 0.0 . .
C2 C1 N1 Ag2 173.3(17) . .
C14 Ag2 N1 C5 -63(10) . .
Ag5 Ag2 N1 C5 129.6(14) . .
Ag3 Ag2 N1 C5 5.8(18) . .
Ag6 Ag2 N1 C5 -106.8(15) 1_655 .
C14 Ag2 N1 C1 124(10) . .
Ag5 Ag2 N1 C1 -43.7(17) . .
Ag3 Ag2 N1 C1 -167.5(13) . .
Ag6 Ag2 N1 C1 79.9(16) 1_655 .
C4 C3 C6 C7 -1(43) . .
C2 C3 C6 C7 -172(41) . .
C4 C3 C6 Ag6 32(4) . 2_645
C2 C3 C6 Ag6 -139(2) . 2_645
C3 C6 C7 Ag6 36(43) . 2_645
C3 C6 C7 Ag1 177(34) . 2_645
Ag6 C6 C7 Ag1 141(12) 2_645 2_645
C3 C6 C7 Ag5 -81(42) . 2_645
Ag6 C6 C7 Ag5 -117(3) 2_645 2_645
C3 C6 C7 Ag4 169(42) . 2_645
Ag6 C6 C7 Ag4 133(2) 2_645 2_645
C12 C8 C9 C10 5(5) 2_655 .
C12 C8 C9 C13 174(4) 2_655 .
C8 C9 C10 C11 -3(6) . 2_655
C13 C9 C10 C11 -173(4) . 2_655
C8 C9 C13 C14 -10(30) . .
C10 C9 C13 C14 159(26) . .
C8 C9 C13 Ag3 169(3) . .
C10 C9 C13 Ag3 -22(6) . .
O12' Ag3 C13 C14 -37(4) 1_655 .
O11 Ag3 C13 C14 -125(6) . .
O9' Ag3 C13 C14 144(3) . .
Ag2 Ag3 C13 C14 13(3) . .
O12' Ag3 C13 C9 143(5) 1_655 .
C14 Ag3 C13 C9 -180(6) . .
O11 Ag3 C13 C9 55(8) . .
O9' Ag3 C13 C9 -36(4) . .
Ag2 Ag3 C13 C9 -167(4) . .
C9 C13 C14 Ag2 114(26) . .
Ag3 C13 C14 Ag2 -65(10) . .
C9 C13 C14 Ag6 -57(28) . 1_655
Ag3 C13 C14 Ag6 124(2) . 1_655
C9 C13 C14 Ag3 179(27) . .
C9 C13 C14 Ag5 64(27) . .
Ag3 C13 C14 Ag5 -115.4(15) . .
N1 Ag2 C14 C13 140(10) . .
Ag5 Ag2 C14 C13 -51(10) . .
Ag3 Ag2 C14 C13 65(10) . .
Ag6 Ag2 C14 C13 -171(11) 1_655 .
N1 Ag2 C14 Ag6 -49(10) . 1_655
Ag5 Ag2 C14 Ag6 119.5(15) . 1_655
Ag3 Ag2 C14 Ag6 -123.6(17) . 1_655
N1 Ag2 C14 Ag3 75(10) . .
Ag5 Ag2 C14 Ag3 -116.9(14) . .
Ag6 Ag2 C14 Ag3 123.6(17) 1_655 .
N1 Ag2 C14 Ag5 -168(9) . .
Ag3 Ag2 C14 Ag5 116.9(14) . .
Ag6 Ag2 C14 Ag5 -119.5(15) 1_655 .
O12' Ag3 C14 C13 149(4) 1_655 .
O11 Ag3 C14 C13 149(6) . .
O9' Ag3 C14 C13 -38(3) . .
Ag2 Ag3 C14 C13 -162(4) . .
O12' Ag3 C14 Ag2 -49(3) 1_655 .
O11 Ag3 C14 Ag2 -49(6) . .
O9' Ag3 C14 Ag2 124.5(17) . .
C13 Ag3 C14 Ag2 162(4) . .
O12' Ag3 C14 Ag6 44(3) 1_655 1_655
O11 Ag3 C14 Ag6 45(6) . 1_655
O9' Ag3 C14 Ag6 -142(2) . 1_655
C13 Ag3 C14 Ag6 -104(4) . 1_655
Ag2 Ag3 C14 Ag6 94(2) . 1_655
O12' Ag3 C14 Ag5 -124(3) 1_655 .
O11 Ag3 C14 Ag5 -124(5) . .
O9' Ag3 C14 Ag5 50(2) . .
C13 Ag3 C14 Ag5 87(3) . .
Ag2 Ag3 C14 Ag5 -74.8(16) . .
C7 Ag5 C14 C13 68(3) 2_655 .
O5 Ag5 C14 C13 -138(3) 4_676 .
O10' Ag5 C14 C13 -77(3) 4_676 .
Ag2 Ag5 C14 C13 165(4) . .
Ag1 Ag5 C14 C13 118(3) . .
C7 Ag5 C14 Ag2 -97.1(18) 2_655 .
O5 Ag5 C14 Ag2 57.5(15) 4_676 .
O10' Ag5 C14 Ag2 118.1(15) 4_676 .
Ag1 Ag5 C14 Ag2 -47.0(13) . .
C7 Ag5 C14 Ag6 173.5(19) 2_655 1_655
O5 Ag5 C14 Ag6 -32(2) 4_676 1_655
O10' Ag5 C14 Ag6 29(2) 4_676 1_655
Ag2 Ag5 C14 Ag6 -89(2) . 1_655
Ag1 Ag5 C14 Ag6 -136.4(15) . 1_655
C7 Ag5 C14 Ag3 -18(2) 2_655 .
O5 Ag5 C14 Ag3 137.1(19) 4_676 .
O10' Ag5 C14 Ag3 -162.4(18) 4_676 .
Ag2 Ag5 C14 Ag3 79.6(16) . .
Ag1 Ag5 C14 Ag3 32.6(19) . .
C8 C12 N2 C11 0(6) 2_645 .
C8 C12 N2 Ag1 180(4) 2_645 .
C10 C11 N2 C12 3(5) 2_645 .
C10 C11 N2 Ag1 -177(3) 2_645 .
C7 Ag1 N2 C12 153(10) 2_655 .
Ag4 Ag1 N2 C12 14(4) . .
Ag5 Ag1 N2 C12 -109(3) . .
Ag6 Ag1 N2 C12 146(3) . .
C7 Ag1 N2 C11 -27(11) 2_655 .
Ag4 Ag1 N2 C11 -166(2) . .
Ag5 Ag1 N2 C11 71(3) . .
Ag6 Ag1 N2 C11 -34(3) . .
O2 N3 O1 Ag6 -53(6) . .
O3 N3 O1 Ag6 155(3) . .
C7 Ag6 O1 N3 114(4) 2_655 .
C14 Ag6 O1 N3 -40(4) 1_455 .
O7 Ag6 O1 N3 -140(4) 4_576 .
C6 Ag6 O1 N3 87(4) 2_655 .
Ag1 Ag6 O1 N3 167(3) . .
Ag2 Ag6 O1 N3 -91(4) 1_455 .
O9 N5 O7 Ag6 -161(12) . 4_675
O8 N5 O7 Ag6 19(35) . 4_675
O7 N5 O8 Ag4 -88(25) . .
O9 N5 O8 Ag4 92(22) . .
O8' Ag4 O8 N5 15(5) . .
O5 Ag4 O8 N5 4(5) . .
O4' Ag4 O8 N5 -39(6) . .
O10' Ag4 O8 N5 57(7) . .
C7 Ag4 O8 N5 -139(5) 2_655 .
Ag1 Ag4 O8 N5 174(4) . .
O10 N6 O11 Ag3 171(7) . .
O12 N6 O11 Ag3 -10(9) . .
O12' Ag3 O11 N6 5(5) 1_655 .
C14 Ag3 O11 N6 5(9) . .
O9' Ag3 O11 N6 -169(5) . .
C13 Ag3 O11 N6 103(7) . .
Ag2 Ag3 O11 N6 -31(6) . .
O6 N4 O5 Ag4 -159(6) . .
O4 N4 O5 Ag4 20(6) . .
O6 N4 O5 Ag5 -27(6) . 4_575
O4 N4 O5 Ag5 152(6) . 4_575
O8' Ag4 O5 N4 -135(6) . .
O8 Ag4 O5 N4 -119(4) . .
O4' Ag4 O5 N4 -15(5) . .
O10' Ag4 O5 N4 113(4) . .
C7 Ag4 O5 N4 -10(5) 2_655 .
Ag1 Ag4 O5 N4 76(4) . .
O8' Ag4 O5 Ag5 107(5) . 4_575
O8 Ag4 O5 Ag5 124(3) . 4_575
O4' Ag4 O5 Ag5 -133(5) . 4_575
O10' Ag4 O5 Ag5 -4(2) . 4_575
C7 Ag4 O5 Ag5 -127(2) 2_655 4_575
Ag1 Ag4 O5 Ag5 -42(3) . 4_575
O7' N5' O8' Ag4 170(9) . .
O9' N5' O8' Ag4 -10(9) . .
O8 Ag4 O8' N5' 2(5) . .
O5 Ag4 O8' N5' 160(8) . .
O4' Ag4 O8' N5' 119(6) . .
O10' Ag4 O8' N5' -141(5) . .
C7 Ag4 O8' N5' 59(7) 2_655 .
Ag1 Ag4 O8' N5' -97(6) . .
O8' N5' O9' Ag3 99(7) . .
O7' N5' O9' Ag3 -81(11) . .
O12' Ag3 O9' N5' 3(10) 1_655 .
C14 Ag3 O9' N5' -160(3) . .
O11 Ag3 O9' N5' 17(4) . .
C13 Ag3 O9' N5' -179(4) . .
Ag2 Ag3 O9' N5' -116(3) . .
O11' N6' O10' Ag4 -178(8) . .
O12' N6' O10' Ag4 3(17) . .
O11' N6' O10' Ag5 64(10) . 4_575
O12' N6' O10' Ag5 -116(16) . 4_575
O8' Ag4 O10' N6' -141(6) . .
O8 Ag4 O10' N6' -173(6) . .
O5 Ag4 O10' N6' -111(6) . .
O4' Ag4 O10' N6' -78(6) . .
C7 Ag4 O10' N6' 26(6) 2_655 .
Ag1 Ag4 O10' N6' 50(5) . .
O8' Ag4 O10' Ag5 -26(2) . 4_575
O8 Ag4 O10' Ag5 -58(4) . 4_575
O5 Ag4 O10' Ag5 3.6(16) . 4_575
O4' Ag4 O10' Ag5 37(3) . 4_575
C7 Ag4 O10' Ag5 141.1(16) 2_655 4_575
Ag1 Ag4 O10' Ag5 165.1(16) . 4_575
O11' N6' O12' Ag3 -88(13) . 1_455
O10' N6' O12' Ag3 91(11) . 1_455
O8' Ag4 O4' N4' 23(15) . .
O8 Ag4 O4' N4' 67(16) . .
O5 Ag4 O4' N4' -7(14) . .
O10' Ag4 O4' N4' -52(16) . .
C7 Ag4 O4' N4' 176(16) 2_655 .
Ag1 Ag4 O4' N4' -145(15) . .
Ag4 O4' N4' O5' -148(25) . .
Ag4 O4' N4' O6' 32(25) . .
